data_7222970
loop_
_publ_author_name
'Vereshchagin, Anatoly N.'
'Elinson, Michail N.'
'Dorofeeva, Evgeniya O.'
'Sokolova, Olga O.'
'Bushmarinov, Ivan S.'
'Egorov, Michail N.'

_publ_section_title
;
 Stereoselective synthesis of medicinally relevant furo[2,3-d]pyrimidine
 framework by thermal rearrangement of spirocyclic barbiturates
;
_journal_name_full 'RSC Adv.'
_journal_paper_doi 10.1039/C5RA19169F
_journal_year 2015
_chemical_formula_moiety 'C17 H15 N3 O5'
_chemical_formula_sum 'C17 H15 N3 O5'
_chemical_formula_weight 341.32
_chemical_name_systematic
;
 ?
;
_space_group_crystal_system orthorhombic
_space_group_IT_number 43
_space_group_name_Hall 'F 2 -2d'
_space_group_name_H-M_alt 'F d d 2'
_symmetry_space_group_name_Hall 'F 2 -2d'
_symmetry_space_group_name_H-M 'F d d 2'
_atom_sites_solution_hydrogens geom
_audit_creation_date 2015-09-09
_audit_creation_method
;
Olex2 1.2
(compiled 2015.01.26 svn.r3150 for OlexSys, GUI svn.r4998)
;
_audit_update_record
;
2015-09-09 deposited with the CCDC.
2015-10-14 downloaded from the CCDC.
;
_cell_angle_alpha 90
_cell_angle_beta 90
_cell_angle_gamma 90
_cell_formula_units_Z 16
_cell_length_a 26.589(4)
_cell_length_b 32.239(5)
_cell_length_c 7.3315(12)
_cell_measurement_reflns_used 1794
_cell_measurement_temperature 100
_cell_measurement_theta_max 22.345
_cell_measurement_theta_min 2.526
_cell_volume 6284.6(17)
_computing_data_collection 'SMART v5.054 (Bruker, 2001)'
_computing_data_reduction 'SAINT v7.68A (Bruker, 2009)'
_computing_molecular_graphics 'Olex2 (Dolomanov et al., 2009)'
_computing_publication_material 'Olex2 (Dolomanov et al., 2009)'
_computing_structure_refinement 'ShelXL (Sheldrick, 2008)'
_computing_structure_solution
;
olex2.solve (L.J. Bourhis, O.V. Dolomanov, R.J. Gildea, J.A.K. Howard,
H. Puschmann, in preparation, 2011)
;
_diffrn_ambient_temperature 100.0
_diffrn_detector 'CCD area detector'
_diffrn_detector_area_resol_mean 7.9
_diffrn_detector_type 'Bruker SMART CCD 1K area detector'
_diffrn_measured_fraction_theta_full 1.000
_diffrn_measured_fraction_theta_max 0.998
_diffrn_measurement_device 'three-circle diffractometer'
_diffrn_measurement_device_type 'Bruker SMART 1000'
_diffrn_measurement_method '\w scans'
_diffrn_radiation_monochromator graphite
_diffrn_radiation_probe x-ray
_diffrn_radiation_type MoK\a
_diffrn_radiation_wavelength 0.71073
_diffrn_reflns_av_R_equivalents 0.0725
_diffrn_reflns_av_unetI/netI 0.0769
_diffrn_reflns_laue_measured_fraction_full 1.000
_diffrn_reflns_laue_measured_fraction_max 0.998
_diffrn_reflns_limit_h_max 37
_diffrn_reflns_limit_h_min -37
_diffrn_reflns_limit_k_max 44
_diffrn_reflns_limit_k_min -45
_diffrn_reflns_limit_l_max 10
_diffrn_reflns_limit_l_min -10
_diffrn_reflns_number 17890
_diffrn_reflns_point_group_measured_fraction_full 0.999
_diffrn_reflns_point_group_measured_fraction_max 0.988
_diffrn_reflns_theta_full 25.242
_diffrn_reflns_theta_max 30.068
_diffrn_reflns_theta_min 1.986
_diffrn_source 'sealed X-ray tube'
_diffrn_source_target Mo
_exptl_absorpt_coefficient_mu 0.108
_exptl_absorpt_correction_T_max 0.8622
_exptl_absorpt_correction_T_min 0.8032
_exptl_absorpt_correction_type multi-scan
_exptl_absorpt_process_details
;
SADABS-2008/1 (Bruker,2008) was used for absorption correction.
wR2(int) was 0.1159 before and 0.0524 after correction.
The Ratio of minimum to maximum transmission is 0.9316.
The \l/2 correction factor is 0.0015.
;
_exptl_crystal_colour colourless
_exptl_crystal_colour_primary colourless
_exptl_crystal_density_diffrn 1.443
_exptl_crystal_description needle
_exptl_crystal_F_000 2848
_exptl_crystal_size_max 0.17
_exptl_crystal_size_mid 0.15
_exptl_crystal_size_min 0.03
_refine_diff_density_max 0.469
_refine_diff_density_min -0.297
_refine_diff_density_rms 0.090
_refine_ls_abs_structure_details
;
 Flack x determined using 1058 quotients [(I+)-(I-)]/[(I+)+(I-)]
 (Parsons, Flack and Wagner, Acta Cryst. B69 (2013) 249-259).
;
_refine_ls_abs_structure_Flack 0.4(8)
_refine_ls_extinction_method none
_refine_ls_goodness_of_fit_ref 1.076
_refine_ls_hydrogen_treatment constr
_refine_ls_matrix_type full
_refine_ls_number_parameters 229
_refine_ls_number_reflns 4565
_refine_ls_number_restraints 1
_refine_ls_restrained_S_all 1.075
_refine_ls_R_factor_all 0.1161
_refine_ls_R_factor_gt 0.0725
_refine_ls_shift/su_max 0.000
_refine_ls_shift/su_mean 0.000
_refine_ls_structure_factor_coef Fsqd
_refine_ls_weighting_details 'w=1/[\s^2^(Fo^2^)+(0.0822P)^2^+6.0441P] where P=(Fo^2^+2Fc^2^)/3'
_refine_ls_weighting_scheme calc
_refine_ls_wR_factor_gt 0.1516
_refine_ls_wR_factor_ref 0.1737
_reflns_Friedel_coverage 0.845
_reflns_friedel_fraction_full 0.997
_reflns_friedel_fraction_max 0.975
_reflns_number_gt 3077
_reflns_number_total 4565
_reflns_threshold_expression 'I > 2\s(I)'
_cod_data_source_file c5ra19169f2.cif
_cod_data_source_block x6
_cod_original_cell_volume 6284.5(17)
_cod_database_code 7222970
_shelx_space_group_comment
;
The symmetry employed for this shelxl refinement is uniquely defined
by the following loop, which should always be used as a source of
symmetry information in preference to the above space-group names.
They are only intended as comments.
;
_olex2_refinement_description
;
1. Fixed Uiso
 At 1.2 times of:
  All C(H) groups
 At 1.5 times of:
  All C(H,H,H) groups
2.a Ternary CH refined with riding coordinates:
 C18(H18)
2.b Aromatic/amide H refined with riding coordinates:
 C13(H13), C15(H15), C19(H19), C23(H23), C24(H24)
2.c Idealised Me refined as rotating group:
 C16(H16A,H16B,H16C), C20(H20A,H20B,H20C), C25(H25A,H25B,H25C)
;
_shelx_shelxl_version_number 2014/7
_olex2_submission_special_instructions 'No special instructions were received'

loop_
_space_group_symop_operation_xyz
'x, y, z'
'-x, -y, z'
'-x+1/4, y+1/4, z+1/4'
'x+1/4, -y+1/4, z+1/4'
'x, y+1/2, z+1/2'
'-x, -y+1/2, z+1/2'
'-x+1/4, y+3/4, z+3/4'
'x+1/4, -y+3/4, z+3/4'
'x+1/2, y, z+1/2'
'-x+1/2, -y, z+1/2'
'-x+3/4, y+1/4, z+3/4'
'x+3/4, -y+1/4, z+3/4'
'x+1/2, y+1/2, z'
'-x+1/2, -y+1/2, z'
'-x+3/4, y+3/4, z+1/4'
'x+3/4, -y+3/4, z+1/4'

loop_
_atom_site_label
_atom_site_type_symbol
_atom_site_fract_x
_atom_site_fract_y
_atom_site_fract_z
_atom_site_U_iso_or_equiv
_atom_site_adp_type
_atom_site_occupancy
_atom_site_site_symmetry_order
_atom_site_calc_flag
_atom_site_refinement_flags_posn
O1 O 0.10293(10) 0.29903(8) 0.3935(4) 0.0240(6) Uani 1 1 d .
O2 O -0.04409(12) 0.26877(10) 0.0938(4) 0.0310(8) Uani 1 1 d .
O3 O -0.03997(11) 0.37758(9) 0.4957(4) 0.0290(7) Uani 1 1 d .
O4 O 0.06054(11) 0.42423(9) 0.6967(4) 0.0273(7) Uani 1 1 d .
O5 O 0.09235(13) 0.42099(9) 0.4138(5) 0.0354(8) Uani 1 1 d .
N6 N -0.04180(13) 0.32431(11) 0.2871(5) 0.0242(8) Uani 1 1 d .
C7 C -0.01735(15) 0.34989(12) 0.4140(6) 0.0221(8) Uani 1 1 d .
C8 C 0.05487(15) 0.30697(12) 0.3532(5) 0.0204(8) Uani 1 1 d .
N9 N 0.02959(12) 0.28181(11) 0.2394(5) 0.0226(7) Uani 1 1 d .
C10 C 0.03458(15) 0.33966(12) 0.4362(6) 0.0213(8) Uani 1 1 d .
C11 C 0.07679(16) 0.40492(12) 0.5481(6) 0.0229(9) Uani 1 1 d .
N12 N 0.04432(15) 0.33536(12) 0.8994(6) 0.0332(9) Uani 1 1 d .
C13 C 0.22042(17) 0.29828(14) 0.9288(7) 0.0297(10) Uani 1 1 d .
H13 H 0.2421 0.2911 1.0269 0.036 Uiso 1 1 calc R
C14 C 0.05720(15) 0.34606(13) 0.7572(6) 0.0226(9) Uani 1 1 d .
C15 C 0.23250(17) 0.33097(14) 0.8175(6) 0.0295(10) Uani 1 1 d .
H15 H 0.2627 0.3461 0.8377 0.035 Uiso 1 1 calc R
C16 C -0.09458(16) 0.33351(14) 0.2467(7) 0.0295(10) Uani 1 1 d .
H16A H -0.1163 0.3158 0.3213 0.044 Uiso 1 1 calc GR
H16B H -0.1012 0.3282 0.1172 0.044 Uiso 1 1 calc GR
H16C H -0.1015 0.3627 0.2743 0.044 Uiso 1 1 calc GR
C17 C -0.02062(17) 0.29028(13) 0.1981(6) 0.0261(9) Uani 1 1 d .
C18 C 0.12125(15) 0.33491(12) 0.5016(6) 0.0212(8) Uani 1 1 d .
H18 H 0.1401 0.3540 0.4184 0.025 Uiso 1 1 calc R
C19 C 0.14440(17) 0.28665(13) 0.7590(6) 0.0275(9) Uani 1 1 d .
H19 H 0.1142 0.2715 0.7392 0.033 Uiso 1 1 calc R
C20 C 0.05290(16) 0.24580(13) 0.1527(7) 0.0297(10) Uani 1 1 d .
H20A H 0.0548 0.2503 0.0206 0.045 Uiso 1 1 calc GR
H20B H 0.0327 0.2210 0.1776 0.045 Uiso 1 1 calc GR
H20C H 0.0869 0.2419 0.2015 0.045 Uiso 1 1 calc GR
C21 C 0.15654(15) 0.32012(13) 0.6477(6) 0.0241(9) Uani 1 1 d .
C22 C 0.07175(15) 0.35779(12) 0.5684(6) 0.0210(8) Uani 1 1 d .
C23 C 0.20089(16) 0.34200(14) 0.6759(6) 0.0275(9) Uani 1 1 d .
H23 H 0.2094 0.3645 0.5982 0.033 Uiso 1 1 calc R
C24 C 0.17677(17) 0.27563(14) 0.8992(7) 0.0315(10) Uani 1 1 d .
H24 H 0.1691 0.2526 0.9750 0.038 Uiso 1 1 calc R
C25 C 0.0614(2) 0.46924(14) 0.6884(8) 0.0393(12) Uani 1 1 d .
H25A H 0.0452 0.4785 0.5755 0.059 Uiso 1 1 calc GR
H25B H 0.0963 0.4790 0.6907 0.059 Uiso 1 1 calc GR
H25C H 0.0432 0.4806 0.7934 0.059 Uiso 1 1 calc GR

loop_
_atom_site_aniso_label
_atom_site_aniso_U_11
_atom_site_aniso_U_22
_atom_site_aniso_U_33
_atom_site_aniso_U_23
_atom_site_aniso_U_13
_atom_site_aniso_U_12
O1 0.0241(15) 0.0232(14) 0.0249(16) -0.0029(12) -0.0023(13) 0.0010(11)
O2 0.0330(17) 0.0345(17) 0.0255(16) -0.0051(14) -0.0024(13) -0.0126(14)
O3 0.0259(16) 0.0311(16) 0.0299(17) -0.0036(14) 0.0000(13) 0.0058(13)
O4 0.0260(15) 0.0232(15) 0.0327(18) -0.0060(13) -0.0032(13) -0.0014(12)
O5 0.050(2) 0.0217(15) 0.0350(18) 0.0028(15) 0.0081(16) -0.0002(14)
N6 0.0199(16) 0.0275(18) 0.0252(19) 0.0023(15) 0.0013(15) -0.0019(14)
C7 0.025(2) 0.024(2) 0.0175(19) 0.0060(17) -0.0029(18) -0.0035(16)
C8 0.021(2) 0.024(2) 0.0166(19) 0.0031(16) -0.0026(16) -0.0035(16)
N9 0.0232(17) 0.0214(17) 0.0231(18) -0.0011(14) 0.0016(15) -0.0034(14)
C10 0.0200(19) 0.0219(19) 0.022(2) 0.0003(17) -0.0023(16) -0.0043(15)
C11 0.021(2) 0.0210(19) 0.027(2) -0.0013(18) -0.0073(17) 0.0002(16)
N12 0.039(2) 0.0300(19) 0.031(2) 0.0026(18) 0.0043(19) 0.0065(16)
C13 0.028(2) 0.034(2) 0.028(2) -0.003(2) -0.0024(19) 0.0068(19)
C14 0.023(2) 0.0200(19) 0.025(2) -0.0008(17) -0.0036(18) 0.0020(16)
C15 0.025(2) 0.033(2) 0.030(2) -0.006(2) -0.0010(19) -0.0017(18)
C16 0.020(2) 0.037(2) 0.032(2) 0.001(2) -0.0064(19) -0.0046(18)
C17 0.029(2) 0.029(2) 0.020(2) 0.0064(17) -0.0008(17) -0.0071(18)
C18 0.021(2) 0.022(2) 0.021(2) -0.0008(17) 0.0000(16) -0.0017(15)
C19 0.028(2) 0.024(2) 0.031(2) -0.0016(19) 0.0039(19) -0.0031(17)
C20 0.032(2) 0.028(2) 0.029(3) -0.008(2) 0.001(2) -0.0004(18)
C21 0.022(2) 0.026(2) 0.025(2) -0.0007(18) 0.0002(18) 0.0051(16)
C22 0.025(2) 0.0181(19) 0.020(2) -0.0003(16) -0.0022(17) -0.0003(16)
C23 0.028(2) 0.028(2) 0.027(2) 0.0007(19) 0.0016(19) 0.0003(17)
C24 0.032(2) 0.029(2) 0.033(3) 0.000(2) 0.003(2) 0.0059(18)
C25 0.052(3) 0.022(2) 0.044(3) -0.006(2) -0.001(3) 0.002(2)

loop_
_atom_type_symbol
_atom_type_description
_atom_type_scat_dispersion_real
_atom_type_scat_dispersion_imag
_atom_type_scat_source
C C 0.0033 0.0016 'International Tables Vol C Tables 4.2.6.8 and 6.1.1.4'
H H 0.0000 0.0000 'International Tables Vol C Tables 4.2.6.8 and 6.1.1.4'
N N 0.0061 0.0033 'International Tables Vol C Tables 4.2.6.8 and 6.1.1.4'
O O 0.0106 0.0060 'International Tables Vol C Tables 4.2.6.8 and 6.1.1.4'

loop_
_geom_angle_atom_site_label_1
_geom_angle_atom_site_label_2
_geom_angle_atom_site_label_3
_geom_angle
C8 O1 C18 106.4(3)
C11 O4 C25 115.4(4)
C7 N6 C16 117.3(3)
C17 N6 C7 125.8(3)
C17 N6 C16 116.8(4)
O3 C7 N6 121.5(4)
O3 C7 C10 125.7(4)
N6 C7 C10 112.8(4)
O1 C8 N9 120.0(4)
C10 C8 O1 116.0(3)
C10 C8 N9 124.0(4)
C8 N9 C17 119.7(4)
C8 N9 C20 122.5(3)
C17 N9 C20 117.8(4)
C7 C10 C22 128.3(4)
C8 C10 C7 121.5(4)
C8 C10 C22 109.7(4)
O4 C11 C22 110.9(4)
O5 C11 O4 126.1(4)
O5 C11 C22 122.9(4)
C15 C13 H13 119.8
C15 C13 C24 120.5(4)
C24 C13 H13 119.8
N12 C14 C22 176.3(5)
C13 C15 H15 119.9
C13 C15 C23 120.2(4)
C23 C15 H15 119.9
N6 C16 H16A 109.5
N6 C16 H16B 109.5
N6 C16 H16C 109.5
H16A C16 H16B 109.5
H16A C16 H16C 109.5
H16B C16 H16C 109.5
O2 C17 N6 122.7(4)
O2 C17 N9 121.3(4)
N6 C17 N9 116.0(4)
O1 C18 H18 108.5
O1 C18 C21 109.8(3)
O1 C18 C22 104.8(3)
C21 C18 H18 108.5
C21 C18 C22 116.5(4)
C22 C18 H18 108.5
C21 C19 H19 120.3
C24 C19 H19 120.3
C24 C19 C21 119.3(4)
N9 C20 H20A 109.5
N9 C20 H20B 109.5
N9 C20 H20C 109.5
H20A C20 H20B 109.5
H20A C20 H20C 109.5
H20B C20 H20C 109.5
C19 C21 C18 121.3(4)
C23 C21 C18 118.4(4)
C23 C21 C19 120.2(4)
C10 C22 C11 112.4(3)
C10 C22 C18 99.5(3)
C11 C22 C18 111.0(3)
C14 C22 C10 109.3(3)
C14 C22 C11 111.4(3)
C14 C22 C18 112.7(3)
C15 C23 C21 119.8(4)
C15 C23 H23 120.1
C21 C23 H23 120.1
C13 C24 H24 120.0
C19 C24 C13 120.0(4)
C19 C24 H24 120.0
O4 C25 H25A 109.5
O4 C25 H25B 109.5
O4 C25 H25C 109.5
H25A C25 H25B 109.5
H25A C25 H25C 109.5
H25B C25 H25C 109.5

loop_
_geom_bond_atom_site_label_1
_geom_bond_atom_site_label_2
_geom_bond_distance
O1 C8 1.336(5)
O1 C18 1.484(5)
O2 C17 1.206(5)
O3 C7 1.232(5)
O4 C11 1.327(5)
O4 C25 1.452(5)
O5 C11 1.187(5)
N6 C7 1.403(5)
N6 C16 1.465(5)
N6 C17 1.395(6)
C7 C10 1.429(6)
C8 N9 1.344(5)
C8 C10 1.331(6)
N9 C17 1.396(6)
N9 C20 1.462(5)
C10 C22 1.503(6)
C11 C22 1.533(6)
N12 C14 1.150(6)
C13 H13 0.9500
C13 C15 1.371(7)
C13 C24 1.388(7)
C14 C22 1.486(6)
C15 H15 0.9500
C15 C23 1.382(6)
C16 H16A 0.9800
C16 H16B 0.9800
C16 H16C 0.9800
C18 H18 1.0000
C18 C21 1.502(6)
C18 C22 1.587(6)
C19 H19 0.9500
C19 C21 1.391(6)
C19 C24 1.387(7)
C20 H20A 0.9800
C20 H20B 0.9800
C20 H20C 0.9800
C21 C23 1.389(6)
C23 H23 0.9500
C24 H24 0.9500
C25 H25A 0.9800
C25 H25B 0.9800
C25 H25C 0.9800

loop_
_geom_torsion_atom_site_label_1
_geom_torsion_atom_site_label_2
_geom_torsion_atom_site_label_3
_geom_torsion_atom_site_label_4
_geom_torsion
O1 C8 N9 C17 179.9(4)
O1 C8 N9 C20 -1.2(6)
O1 C8 C10 C7 -175.9(4)
O1 C8 C10 C22 -4.1(5)
O1 C18 C21 C19 -47.5(5)
O1 C18 C21 C23 135.7(4)
O1 C18 C22 C10 -18.3(4)
O1 C18 C22 C11 -136.8(3)
O1 C18 C22 C14 97.4(4)
O3 C7 C10 C8 174.3(4)
O3 C7 C10 C22 4.2(7)
O4 C11 C22 C10 114.8(4)
O4 C11 C22 C14 -8.3(5)
O4 C11 C22 C18 -134.7(4)
O5 C11 C22 C10 -63.8(5)
O5 C11 C22 C14 173.1(4)
O5 C11 C22 C18 46.7(5)
N6 C7 C10 C8 -5.0(6)
N6 C7 C10 C22 -175.1(4)
C7 N6 C17 O2 177.9(4)
C7 N6 C17 N9 -0.8(6)
C7 C10 C22 C11 -57.4(6)
C7 C10 C22 C14 66.8(5)
C7 C10 C22 C18 -174.9(4)
C8 O1 C18 C21 142.9(3)
C8 O1 C18 C22 17.2(4)
C8 N9 C17 O2 178.6(4)
C8 N9 C17 N6 -2.6(5)
C8 C10 C22 C11 131.5(4)
C8 C10 C22 C14 -104.2(4)
C8 C10 C22 C18 14.0(4)
N9 C8 C10 C7 2.0(6)
N9 C8 C10 C22 173.8(4)
C10 C8 N9 C17 2.1(6)
C10 C8 N9 C20 -179.1(4)
C13 C15 C23 C21 0.6(7)
C15 C13 C24 C19 -1.6(7)
C16 N6 C7 O3 3.8(6)
C16 N6 C7 C10 -176.9(4)
C16 N6 C17 O2 -0.8(6)
C16 N6 C17 N9 -179.5(4)
C17 N6 C7 O3 -174.9(4)
C17 N6 C7 C10 4.4(6)
C18 O1 C8 N9 173.1(4)
C18 O1 C8 C10 -8.9(4)
C18 C21 C23 C15 175.5(4)
C19 C21 C23 C15 -1.3(6)
C20 N9 C17 O2 -0.3(6)
C20 N9 C17 N6 178.5(4)
C21 C18 C22 C10 -139.8(4)
C21 C18 C22 C11 101.7(4)
C21 C18 C22 C14 -24.1(5)
C21 C19 C24 C13 0.9(7)
C22 C18 C21 C19 71.3(5)
C22 C18 C21 C23 -105.5(4)
C24 C13 C15 C23 0.8(7)
C24 C19 C21 C18 -176.2(4)
C24 C19 C21 C23 0.6(6)
C25 O4 C11 O5 1.4(6)
C25 O4 C11 C22 -177.1(4)
